data_7063536
loop_
_publ_author_name
'Srivastava, Shreya'
'Omoding, Daniel'
'Kushwaha, Aparna'
'Kociok-K\"ohn, Gabriele'
'Ahmed, Sarfaraz'
'Kumar, Abhinav'

_publ_section_title
;
 Supramolecular and homogeneous electrocatalytic HER properties of new
 heteroleptic cyanoacetamide dithiolate-based Ni(ii) tertiary phosphanes:
 effect of co-ligand flexibility on electrocatalytic performance
;
_journal_issue 48
_journal_name_full 'New Journal of Chemistry'
_journal_page_first 20268
_journal_page_last 20279
_journal_paper_doi 10.1039/D4NJ04282D
_journal_volume 48
_journal_year 2024
_chemical_formula_moiety '4(C30 H26 N2 Ni O P2 S2), H2 O'
_chemical_formula_sum 'C120 H106 N8 Ni4 O5 P8 S8'
_chemical_formula_weight 2479.20
_space_group_crystal_system monoclinic
_space_group_IT_number 14
_space_group_name_Hall '-P 2ybc'
_space_group_name_H-M_alt 'P 1 21/c 1'
_atom_sites_solution_hydrogens mixed
_atom_sites_solution_primary dual
_audit_creation_method SHELXL-2019/3
_audit_update_record
;
2024-09-30 deposited with the CCDC.	2024-11-14 downloaded from the CCDC.
;
_cell_angle_alpha 90
_cell_angle_beta 115.802(4)
_cell_angle_gamma 90
_cell_formula_units_Z 2
_cell_length_a 22.2728(8)
_cell_length_b 13.7580(3)
_cell_length_c 20.7491(6)
_cell_measurement_reflns_used 18841
_cell_measurement_temperature 150(2)
_cell_measurement_theta_max 27.4230
_cell_measurement_theta_min 3.1500
_cell_volume 5724.2(4)
_computing_cell_refinement 'CrysAlisPro 1.171.43.104a (Rigaku OD, 2023)'
_computing_data_collection 'CrysAlisPro system (CCD 42.94a (release 21-06-2023))'
_computing_data_reduction 'CrysAlisPro 1.171.43.104a (Rigaku OD, 2023)'
_computing_molecular_graphics 'ORTEP3 for Windows - Farrugia, L. J. J. Appl. Crystallogr. 1997, 30, 565'
_computing_publication_material
;
 'WinGX publication routines, Farrugia, 
 L. J., J. Appl. Crystallogr., 1999, 32, 837-838
;
_computing_structure_refinement
;
 SHELXL-2019/2 (Sheldrick, 2019)
 Sheldrick GM (2008) Acta Crystallogr A64:112--122 and 
 C. B. H\"ubschle, G. M. Sheldrick and B. Dittrich
 ShelXle: a Qt graphical user interface for SHELXL
 J. Appl. Cryst., 44, (2011) 1281-1284.
;
_computing_structure_solution 'SHELXT 2018/2 (Sheldrick, 2018)'
_diffrn_ambient_environment N~2~
_diffrn_ambient_temperature 149.9(5)
_diffrn_detector 'CCD plate'
_diffrn_detector_area_resol_mean 8.0734
_diffrn_detector_type EosS2
_diffrn_measured_fraction_theta_full 0.998
_diffrn_measured_fraction_theta_max 0.996
_diffrn_measurement_device 'four-circle diffractometer'
_diffrn_measurement_device_type 'New Xcalibur, EosS2'
_diffrn_measurement_method '\w scans'
_diffrn_radiation_monochromator graphite
_diffrn_radiation_probe x-ray
_diffrn_radiation_type 'Mo K\a'
_diffrn_radiation_wavelength 0.71073
_diffrn_reflns_av_R_equivalents 0.0682
_diffrn_reflns_av_unetI/netI 0.0558
_diffrn_reflns_Laue_measured_fraction_full 0.998
_diffrn_reflns_Laue_measured_fraction_max 0.996
_diffrn_reflns_limit_h_max 28
_diffrn_reflns_limit_h_min -28
_diffrn_reflns_limit_k_max 17
_diffrn_reflns_limit_k_min -17
_diffrn_reflns_limit_l_max 26
_diffrn_reflns_limit_l_min -26
_diffrn_reflns_number 89836
_diffrn_reflns_point_group_measured_fraction_full 0.998
_diffrn_reflns_point_group_measured_fraction_max 0.996
_diffrn_reflns_theta_full 25.242
_diffrn_reflns_theta_max 27.484
_diffrn_reflns_theta_min 2.961
_diffrn_source 'fine-focus sealed X-ray tube'
_diffrn_source_type 'Enhance (Mo) X-ray Source'
_exptl_absorpt_coefficient_mu 0.964
_exptl_absorpt_correction_T_max 1.00000
_exptl_absorpt_correction_T_min 0.82193
_exptl_absorpt_correction_type multi-scan
_exptl_absorpt_process_details
;
CrysAlisPro 1.171.43.104a (Rigaku Oxford Diffraction, 2023)
Empirical absorption correction using spherical harmonics,
implemented in SCALE3 ABSPACK scaling algorithm.
;
_exptl_crystal_colour orange
_exptl_crystal_density_diffrn 1.438
_exptl_crystal_description plate
_exptl_crystal_F_000 2564
_exptl_crystal_recrystallization_method 'Re-crystallisation from solvent: dichloromethane-methanol (1:1)'
_exptl_crystal_size_max 0.800
_exptl_crystal_size_mid 0.436
_exptl_crystal_size_min 0.131
_refine_diff_density_max 0.733
_refine_diff_density_min -0.687
_refine_diff_density_rms 0.089
_refine_ls_extinction_method none
_refine_ls_goodness_of_fit_ref 1.066
_refine_ls_hydrogen_treatment mixed
_refine_ls_matrix_type full
_refine_ls_number_parameters 810
_refine_ls_number_reflns 13070
_refine_ls_number_restraints 159
_refine_ls_restrained_S_all 1.067
_refine_ls_R_factor_all 0.0946
_refine_ls_R_factor_gt 0.0622
_refine_ls_shift/su_max 0.001
_refine_ls_shift/su_mean 0.000
_refine_ls_structure_factor_coef Fsqd
_refine_ls_weighting_details 'w=1/[\s^2^(Fo^2^)+(0.0380P)^2^+13.3233P] where P=(Fo^2^+2Fc^2^)/3'
_refine_ls_weighting_scheme calc
_refine_ls_wR_factor_gt 0.1155
_refine_ls_wR_factor_ref 0.1284
_reflns_Friedel_coverage 0.000
_reflns_number_gt 9579
_reflns_number_total 13070
_reflns_threshold_expression 'I > 2\s(I)'
_cod_data_source_file d4nj04282d2.cif
_cod_data_source_block Ni-1
_cod_depositor_comments 'Adding full bibliography for 7063536--7063538.cif.'
_cod_original_cell_volume 5724.2(3)
_cod_original_sg_symbol_H-M 'P 21/c'
_cod_database_code 7063536
_shelx_shelxl_version_number 2019/3
_shelx_space_group_comment
;
The symmetry employed for this shelxl refinement is uniquely defined
by the following loop, which should always be used as a source of
symmetry information in preference to the above space-group names.
They are only intended as comments.
;
_shelx_estimated_absorpt_t_min 0.513
_shelx_estimated_absorpt_t_max 0.884
_oxdiff_exptl_absorpt_empirical_full_min 0.813
_oxdiff_exptl_absorpt_empirical_full_max 1.231
_oxdiff_exptl_absorpt_empirical_details
;
Empirical correction (ABSPACK) includes:
- Absorption correction using spherical harmonics
- Frame scaling
;

loop_
_space_group_symop_operation_xyz
'x, y, z'
'-x, y+1/2, -z+1/2'
'-x, -y, -z'
'x, -y-1/2, z-1/2'

loop_
_atom_site_label
_atom_site_type_symbol
_atom_site_fract_x
_atom_site_fract_y
_atom_site_fract_z
_atom_site_U_iso_or_equiv
_atom_site_adp_type
_atom_site_occupancy
_atom_site_site_symmetry_order
_atom_site_calc_flag
_atom_site_refinement_flags_posn
_atom_site_refinement_flags_adp
_atom_site_refinement_flags_occupancy
_atom_site_disorder_assembly
_atom_site_disorder_group
Ni1 Ni 0.91932(2) 0.69883(3) 0.65838(2) 0.02278(12) Uani 1 1 d . . . . .
S1 S 0.86241(5) 0.60597(8) 0.56520(5) 0.0370(2) Uani 1 1 d . . . . .
S2 S 0.87975(5) 0.58946(7) 0.70634(5) 0.0316(2) Uani 1 1 d . . . . .
P1 P 0.95542(5) 0.80415(8) 0.60618(5) 0.0278(2) Uani 1 1 d . . . . .
P2 P 0.97907(5) 0.77208(7) 0.75871(5) 0.0233(2) Uani 1 1 d . . . . .
O2 O 0.7420(2) 0.4165(5) 0.2625(3) 0.123(2) Uani 1 1 d . . . . .
N3 N 0.6663(2) 0.3296(3) 0.0904(3) 0.0671(13) Uani 1 1 d . . . . .
N4 N 0.6910(2) 0.3681(5) 0.3273(3) 0.0663(13) Uani 1 1 d D . . . .
H4A H 0.7231(19) 0.406(3) 0.357(2) 0.057(16) Uiso 1 1 d D . . . .
H4B H 0.677(5) 0.314(4) 0.341(5) 0.19(5) Uiso 1 1 d D . . . .
C1 C 1.02585(19) 0.8720(3) 0.7433(2) 0.0299(9) Uani 1 1 d . . . . .
H1A H 1.031060 0.925763 0.777033 0.036 Uiso 1 1 calc R U . . .
H1B H 1.070870 0.849100 0.751956 0.036 Uiso 1 1 calc R U . . .
C2 C 0.9893(2) 0.9085(3) 0.6670(2) 0.0316(9) Uani 1 1 d . . . . .
H2A H 1.020382 0.945597 0.653686 0.038 Uiso 1 1 calc R U . . .
H2B H 0.952606 0.952375 0.662873 0.038 Uiso 1 1 calc R U . . .
C3 C 1.0218(2) 0.7535(3) 0.5886(2) 0.0372(10) Uani 1 1 d . . . . .
C4 C 1.0880(2) 0.7830(4) 0.6258(3) 0.0479(12) Uani 1 1 d . . . . .
H4 H 1.099788 0.833340 0.660459 0.057 Uiso 1 1 calc R U . . .
C5 C 1.1366(3) 0.7373(4) 0.6113(3) 0.0642(16) Uani 1 1 d . . . . .
H5 H 1.181888 0.756186 0.637058 0.077 Uiso 1 1 calc R U . . .
C6 C 1.1202(3) 0.6657(5) 0.5605(3) 0.0671(17) Uani 1 1 d . . . . .
H6 H 1.153968 0.636324 0.550754 0.081 Uiso 1 1 calc R U . . .
C7 C 1.0549(3) 0.6361(4) 0.5236(3) 0.0638(16) Uani 1 1 d . . . . .
H7 H 1.043575 0.586560 0.488410 0.077 Uiso 1 1 calc R U . . .
C8 C 1.0053(2) 0.6796(3) 0.5384(2) 0.0451(11) Uani 1 1 d . . . . .
H8 H 0.960376 0.658311 0.513932 0.054 Uiso 1 1 calc R U . . .
C9 C 0.9000(2) 0.8618(3) 0.52275(18) 0.0270(8) Uani 1 1 d . . . . .
C10 C 0.9257(2) 0.9061(3) 0.4796(2) 0.0366(10) Uani 1 1 d . . . . .
H10 H 0.971818 0.900856 0.491192 0.044 Uiso 1 1 calc R U . . .
C11 C 0.8833(3) 0.9577(3) 0.4196(2) 0.0454(12) Uani 1 1 d . . . . .
H11 H 0.900558 0.987635 0.389908 0.054 Uiso 1 1 calc R U . . .
C12 C 0.8166(3) 0.9662(3) 0.4028(2) 0.0475(12) Uani 1 1 d . . . . .
H12 H 0.788178 1.002922 0.362127 0.057 Uiso 1 1 calc R U . . .
C13 C 0.7912(2) 0.9217(3) 0.4444(2) 0.0444(11) Uani 1 1 d . . . . .
H13 H 0.744924 0.926707 0.432054 0.053 Uiso 1 1 calc R U . . .
C14 C 0.8323(2) 0.8695(3) 0.5045(2) 0.0353(9) Uani 1 1 d . . . . .
H14 H 0.814291 0.838876 0.533244 0.042 Uiso 1 1 calc R U . . .
C15 C 1.04619(18) 0.6976(3) 0.82228(19) 0.0264(8) Uani 1 1 d . . . . .
C16 C 1.0875(2) 0.6539(3) 0.7963(2) 0.0366(10) Uani 1 1 d . . . . .
H16 H 1.076190 0.657356 0.746609 0.044 Uiso 1 1 calc R U . . .
C17 C 1.1445(2) 0.6056(3) 0.8413(3) 0.0460(11) Uani 1 1 d . . . . .
H17 H 1.173108 0.577943 0.823028 0.055 Uiso 1 1 calc R U . . .
C18 C 1.1599(2) 0.5976(3) 0.9130(3) 0.0467(12) Uani 1 1 d . . . . .
H18 H 1.198948 0.563794 0.944280 0.056 Uiso 1 1 calc R U . . .
C19 C 1.1190(2) 0.6382(4) 0.9394(2) 0.0486(12) Uani 1 1 d . . . . .
H19 H 1.129614 0.631702 0.988800 0.058 Uiso 1 1 calc R U . . .
C20 C 1.0618(2) 0.6889(3) 0.8944(2) 0.0399(10) Uani 1 1 d . . . . .
H20 H 1.033776 0.717368 0.913067 0.048 Uiso 1 1 calc R U . . .
C21 C 0.93181(18) 0.8233(3) 0.80282(18) 0.0260(8) Uani 1 1 d . . . . .
C22 C 0.9220(2) 0.9233(3) 0.8026(2) 0.0373(10) Uani 1 1 d . . . . .
H22 H 0.943418 0.965428 0.782828 0.045 Uiso 1 1 calc R U . . .
C23 C 0.8809(2) 0.9620(3) 0.8312(2) 0.0473(12) Uani 1 1 d . . . . .
H23 H 0.873571 1.030111 0.829921 0.057 Uiso 1 1 calc R U . . .
C24 C 0.8510(2) 0.9017(4) 0.8612(2) 0.0433(11) Uani 1 1 d . . . . .
H24 H 0.824124 0.928313 0.881959 0.052 Uiso 1 1 calc R U . . .
C25 C 0.8599(2) 0.8028(3) 0.8614(2) 0.0381(10) Uani 1 1 d . . . . .
H25 H 0.838706 0.761055 0.881624 0.046 Uiso 1 1 calc R U . . .
C26 C 0.8998(2) 0.7639(3) 0.8320(2) 0.0313(9) Uani 1 1 d . . . . .
H26 H 0.905239 0.695432 0.831771 0.038 Uiso 1 1 calc R U . . .
C27 C 0.84278(19) 0.5347(3) 0.6218(2) 0.0327(9) Uani 1 1 d . . . . .
O1 O 0.7694(2) 0.4488(4) 0.4764(2) 0.0377(13) Uani 0.714(8) 1 d . U P A 1
N1 N 0.7938(3) 0.3658(5) 0.7067(3) 0.0410(16) Uani 0.714(8) 1 d . U P A 1
N2 N 0.7458(4) 0.3188(4) 0.5270(3) 0.0553(19) Uani 0.714(8) 1 d D U P A 1
H2C H 0.750(3) 0.292(3) 0.5690(16) 0.038(18) Uiso 0.714(8) 1 d D . P A 1
H2D H 0.722(5) 0.285(4) 0.4874(19) 0.13(4) Uiso 0.714(8) 1 d D . P A 1
C28 C 0.8048(5) 0.4533(7) 0.6031(5) 0.0216(17) Uani 0.714(8) 1 d . U P A 1
C29 C 0.7966(5) 0.4030(8) 0.6585(6) 0.026(2) Uani 0.714(8) 1 d . U P A 1
C30 C 0.7727(4) 0.4088(6) 0.5307(5) 0.0302(16) Uani 0.714(8) 1 d D U P A 1
O1A O 0.8248(6) 0.4188(9) 0.7402(8) 0.047(4) Uani 0.286(8) 1 d . U P A 2
N1A N 0.7679(11) 0.382(2) 0.4960(15) 0.093(9) Uani 0.286(8) 1 d . U P A 2
N2A N 0.7709(9) 0.3079(12) 0.6579(12) 0.082(6) Uani 0.286(8) 1 d D U P A 2
H2E H 0.751(10) 0.299(8) 0.6110(17) 0.122 Uiso 0.286(8) 1 d D U P A 2
H2F H 0.784(8) 0.257(5) 0.687(5) 0.122 Uiso 0.286(8) 1 d D U P A 2
C28A C 0.8117(17) 0.442(3) 0.6267(17) 0.050(9) Uani 0.286(8) 1 d . U P A 2
C29A C 0.7894(16) 0.412(3) 0.561(2) 0.069(9) Uani 0.286(8) 1 d . U P A 2
C30A C 0.8069(13) 0.398(2) 0.6833(15) 0.025(6) Uani 0.286(8) 1 d D U P A 2
Ni2 Ni 0.45548(2) 0.23627(3) 0.16169(2) 0.02112(11) Uani 1 1 d . . . . .
S3 S 0.52256(5) 0.24735(9) 0.11045(5) 0.0366(3) Uani 1 1 d . . . . .
S4 S 0.54826(5) 0.28224(8) 0.25213(5) 0.0311(2) Uani 1 1 d . . . . .
P3 P 0.36843(5) 0.18911(7) 0.06805(5) 0.0235(2) Uani 1 1 d . . . . .
P4 P 0.39800(5) 0.22232(7) 0.22172(5) 0.0214(2) Uani 1 1 d . . . . .
C31 C 0.32508(19) 0.1456(3) 0.17141(19) 0.0288(8) Uani 1 1 d . . . . .
H31A H 0.337778 0.076120 0.179733 0.035 Uiso 1 1 calc R U . . .
H31B H 0.290024 0.157956 0.187610 0.035 Uiso 1 1 calc R U . . .
C32 C 0.29864(18) 0.1694(3) 0.09160(19) 0.0281(8) Uani 1 1 d . . . . .
H32A H 0.270632 0.228578 0.080435 0.034 Uiso 1 1 calc R U . . .
H32B H 0.270568 0.115114 0.062811 0.034 Uiso 1 1 calc R U . . .
C33 C 0.3886(4) 0.0688(5) 0.0414(4) 0.023(4) Uani 0.49(2) 1 d G U P B 1
C34 C 0.4078(7) -0.0052(6) 0.0920(5) 0.037(3) Uani 0.49(2) 1 d G U P B 1
H34 H 0.408975 0.006008 0.137697 0.044 Uiso 0.49(2) 1 calc R U P B 1
C35 C 0.4254(6) -0.0957(5) 0.0757(5) 0.036(3) Uani 0.49(2) 1 d G U P B 1
H35 H 0.438505 -0.146363 0.110306 0.044 Uiso 0.49(2) 1 calc R U P B 1
C36 C 0.4237(4) -0.1122(6) 0.0089(4) 0.043(3) Uani 0.49(2) 1 d G U P B 1
H36 H 0.435702 -0.174050 -0.002241 0.052 Uiso 0.49(2) 1 calc R U P B 1
C37 C 0.4045(7) -0.0381(9) -0.0417(3) 0.051(4) Uani 0.49(2) 1 d G U P B 1
H37 H 0.403369 -0.049367 -0.087399 0.061 Uiso 0.49(2) 1 calc R U P B 1
C38 C 0.3870(7) 0.0524(7) -0.0254(4) 0.038(3) Uani 0.49(2) 1 d G U P B 1
H38 H 0.373838 0.103004 -0.060009 0.045 Uiso 0.49(2) 1 calc R U P B 1
C33A C 0.3841(4) 0.0795(6) 0.0345(5) 0.031(4) Uani 0.51(2) 1 d G U P B 2
C34A C 0.3790(7) -0.0084(7) 0.0647(8) 0.050(3) Uani 0.51(2) 1 d G U P B 2
H34A H 0.363512 -0.009691 0.100776 0.060 Uiso 0.51(2) 1 calc R U P B 2
C35A C 0.3965(8) -0.0945(6) 0.0422(10) 0.072(4) Uani 0.51(2) 1 d G U P B 2
H35A H 0.392971 -0.154642 0.062866 0.086 Uiso 0.51(2) 1 calc R U P B 2
C36A C 0.4191(5) -0.0927(7) -0.0105(8) 0.075(5) Uani 0.51(2) 1 d G U P B 2
H36A H 0.431032 -0.151569 -0.025939 0.090 Uiso 0.51(2) 1 calc R U P B 2
C37A C 0.4242(5) -0.0048(9) -0.0408(4) 0.058(4) Uani 0.51(2) 1 d G U P B 2
H37A H 0.439634 -0.003544 -0.076837 0.069 Uiso 0.51(2) 1 calc R U P B 2
C38A C 0.4067(5) 0.0813(8) -0.0183(5) 0.036(3) Uani 0.51(2) 1 d G U P B 2
H38A H 0.410175 0.141409 -0.038928 0.044 Uiso 0.51(2) 1 calc R U P B 2
C39 C 0.33323(19) 0.2669(3) -0.01031(19) 0.0273(8) Uani 1 1 d . . . . .
C40 C 0.28084(19) 0.2360(3) -0.07302(19) 0.0311(9) Uani 1 1 d . . . . .
H40 H 0.264250 0.171727 -0.076180 0.037 Uiso 1 1 calc R U . . .
C41 C 0.2524(2) 0.2976(3) -0.1310(2) 0.0357(10) Uani 1 1 d . . . . .
H41 H 0.216357 0.275306 -0.173601 0.043 Uiso 1 1 calc R U . . .
C42 C 0.2755(2) 0.3896(4) -0.1279(2) 0.0491(12) Uani 1 1 d . . . . .
H42 H 0.256970 0.430948 -0.168565 0.059 Uiso 1 1 calc R U . . .
C43 C 0.3261(3) 0.4223(4) -0.0650(3) 0.084(2) Uani 1 1 d . . . . .
H43 H 0.341386 0.487440 -0.061715 0.101 Uiso 1 1 calc R U . . .
C44 C 0.3550(3) 0.3607(4) -0.0063(3) 0.0638(16) Uani 1 1 d . . . . .
H44 H 0.390021 0.383827 0.036823 0.077 Uiso 1 1 calc R U . . .
C45 C 0.44140(18) 0.1620(3) 0.30737(18) 0.0242(8) Uani 1 1 d . . . . .
C46 C 0.4597(3) 0.2075(4) 0.3707(2) 0.0624(16) Uani 1 1 d . . . . .
H46 H 0.447195 0.273238 0.371815 0.075 Uiso 1 1 calc R U . . .
C47 C 0.4966(3) 0.1586(5) 0.4343(2) 0.083(2) Uani 1 1 d . . . . .
H47 H 0.508732 0.191471 0.478452 0.100 Uiso 1 1 calc R U . . .
C48 C 0.5157(2) 0.0662(4) 0.4348(2) 0.0473(12) Uani 1 1 d . . . . .
H48 H 0.541689 0.033992 0.478760 0.057 Uiso 1 1 calc R U . . .
C49 C 0.4970(3) 0.0192(4) 0.3712(3) 0.0695(17) Uani 1 1 d . . . . .
H49 H 0.509187 -0.046851 0.370654 0.083 Uiso 1 1 calc R U . . .
C50 C 0.4606(3) 0.0670(3) 0.3078(3) 0.0684(18) Uani 1 1 d . . . . .
H50 H 0.448692 0.033967 0.263713 0.082 Uiso 1 1 calc R U . . .
C51 C 0.36812(19) 0.3371(3) 0.23931(18) 0.0253(8) Uani 1 1 d . . . . .
C52 C 0.3186(2) 0.3411(3) 0.2629(2) 0.0342(9) Uani 1 1 d . . . . .
H52 H 0.298610 0.282759 0.268660 0.041 Uiso 1 1 calc R U . . .
C53 C 0.2981(2) 0.4294(3) 0.2781(2) 0.0409(11) Uani 1 1 d . . . . .
H53 H 0.264051 0.431754 0.294019 0.049 Uiso 1 1 calc R U . . .
C54 C 0.3269(2) 0.5134(3) 0.2702(2) 0.0445(11) Uani 1 1 d . . . . .
H54 H 0.312816 0.574063 0.280796 0.053 Uiso 1 1 calc R U . . .
C55 C 0.3762(3) 0.5110(3) 0.2471(3) 0.0495(12) Uani 1 1 d . . . . .
H55 H 0.396169 0.569709 0.241943 0.059 Uiso 1 1 calc R U . . .
C56 C 0.3966(2) 0.4225(3) 0.2313(2) 0.0380(10) Uani 1 1 d . . . . .
H56 H 0.430381 0.420674 0.215005 0.046 Uiso 1 1 calc R U . . .
C57 C 0.58268(19) 0.2917(3) 0.1909(2) 0.0293(8) Uani 1 1 d . . . . .
C58 C 0.6432(2) 0.3279(3) 0.2015(2) 0.0336(9) Uani 1 1 d . . . . .
C59 C 0.6581(2) 0.3294(3) 0.1408(3) 0.0458(11) Uani 1 1 d . . . . .
C60 C 0.6950(2) 0.3722(4) 0.2671(3) 0.0523(13) Uani 1 1 d . . . . .
O3 O 0.6619(4) 0.1614(6) 0.4356(4) 0.076(2) Uani 0.5 1 d D . P . .
H3A H 0.686(4) 0.183(5) 0.4797(19) 0.04(3) Uiso 0.5 1 d D . P . .
H3B H 0.669(4) 0.0988(17) 0.441(4) 0.04(3) Uiso 0.5 1 d D . P . .

loop_
_atom_site_aniso_label
_atom_site_aniso_U_11
_atom_site_aniso_U_22
_atom_site_aniso_U_33
_atom_site_aniso_U_23
_atom_site_aniso_U_13
_atom_site_aniso_U_12
Ni1 0.0254(2) 0.0222(2) 0.0210(2) 0.00287(18) 0.01042(19) 0.00130(19)
S1 0.0343(6) 0.0439(6) 0.0308(5) -0.0090(5) 0.0122(5) -0.0034(5)
S2 0.0401(6) 0.0222(5) 0.0358(5) 0.0033(4) 0.0197(5) -0.0022(4)
P1 0.0300(5) 0.0311(5) 0.0242(5) 0.0068(4) 0.0136(4) 0.0012(4)
P2 0.0276(5) 0.0206(5) 0.0233(5) 0.0018(4) 0.0126(4) -0.0010(4)
O2 0.064(3) 0.184(6) 0.096(4) 0.014(4) 0.010(3) -0.063(3)
N3 0.079(3) 0.061(3) 0.077(3) 0.000(3) 0.049(3) -0.010(3)
N4 0.049(3) 0.090(4) 0.050(3) -0.022(3) 0.013(2) -0.008(3)
C1 0.029(2) 0.029(2) 0.035(2) 0.0012(17) 0.0161(18) -0.0061(17)
C2 0.036(2) 0.027(2) 0.037(2) 0.0022(17) 0.0206(19) -0.0056(17)
C3 0.044(3) 0.040(2) 0.038(2) 0.0201(19) 0.028(2) 0.012(2)
C4 0.042(3) 0.055(3) 0.056(3) 0.022(2) 0.030(2) 0.009(2)
C5 0.051(3) 0.074(4) 0.085(4) 0.032(3) 0.045(3) 0.022(3)
C6 0.076(4) 0.075(4) 0.080(4) 0.035(3) 0.062(4) 0.040(3)
C7 0.098(5) 0.056(3) 0.061(3) 0.022(3) 0.057(4) 0.033(3)
C8 0.054(3) 0.047(3) 0.044(3) 0.014(2) 0.030(2) 0.014(2)
C9 0.037(2) 0.0237(19) 0.0203(18) 0.0020(15) 0.0121(16) -0.0004(16)
C10 0.049(3) 0.031(2) 0.033(2) 0.0043(18) 0.022(2) -0.0002(19)
C11 0.075(4) 0.031(2) 0.032(2) 0.0073(19) 0.025(2) -0.001(2)
C12 0.063(3) 0.032(2) 0.029(2) 0.0039(18) 0.003(2) 0.000(2)
C13 0.040(3) 0.034(2) 0.044(3) 0.000(2) 0.004(2) 0.002(2)
C14 0.040(2) 0.032(2) 0.035(2) 0.0023(18) 0.0170(19) -0.0021(19)
C15 0.0242(19) 0.0232(19) 0.0262(19) 0.0000(15) 0.0057(16) -0.0025(15)
C16 0.039(2) 0.033(2) 0.032(2) 0.0004(18) 0.0105(19) 0.0089(19)
C17 0.044(3) 0.036(3) 0.051(3) 0.000(2) 0.014(2) 0.009(2)
C18 0.039(3) 0.032(2) 0.050(3) 0.006(2) 0.001(2) 0.004(2)
C19 0.052(3) 0.051(3) 0.027(2) 0.004(2) 0.002(2) -0.002(2)
C20 0.046(3) 0.038(2) 0.033(2) 0.0015(18) 0.015(2) 0.004(2)
C21 0.028(2) 0.030(2) 0.0191(17) -0.0002(15) 0.0094(16) 0.0004(16)
C22 0.051(3) 0.029(2) 0.038(2) 0.0020(18) 0.025(2) 0.0007(19)
C23 0.059(3) 0.035(3) 0.055(3) 0.000(2) 0.031(3) 0.010(2)
C24 0.037(2) 0.055(3) 0.044(3) -0.004(2) 0.023(2) 0.009(2)
C25 0.038(2) 0.050(3) 0.032(2) 0.0009(19) 0.0194(19) -0.003(2)
C26 0.038(2) 0.027(2) 0.030(2) -0.0015(16) 0.0168(18) -0.0023(18)
C27 0.026(2) 0.028(2) 0.046(2) -0.0026(18) 0.0180(19) 0.0083(17)
O1 0.040(3) 0.037(3) 0.033(2) -0.004(2) 0.014(2) 0.004(2)
N1 0.042(4) 0.034(4) 0.044(4) 0.003(3) 0.016(3) 0.001(3)
N2 0.076(5) 0.035(3) 0.044(4) -0.014(3) 0.015(3) -0.014(3)
C28 0.024(3) 0.021(3) 0.019(4) -0.006(3) 0.010(3) 0.004(2)
C29 0.022(4) 0.024(4) 0.023(4) -0.005(4) 0.003(4) 0.001(3)
C30 0.026(3) 0.039(4) 0.025(4) -0.013(3) 0.011(3) 0.008(3)
O1A 0.040(7) 0.031(6) 0.076(9) 0.007(6) 0.031(6) -0.002(5)
N1A 0.073(12) 0.133(18) 0.089(14) -0.059(14) 0.050(11) -0.011(12)
N2A 0.059(10) 0.050(10) 0.137(15) -0.014(10) 0.044(10) -0.015(8)
C28A 0.053(11) 0.048(12) 0.046(13) -0.011(9) 0.019(9) 0.008(7)
C29A 0.066(12) 0.083(13) 0.070(13) 0.004(9) 0.038(9) 0.002(8)
C30A 0.020(9) 0.027(8) 0.034(11) 0.012(8) 0.017(8) -0.005(6)
Ni2 0.0236(2) 0.0249(2) 0.0159(2) -0.00469(18) 0.00961(18) -0.00387(19)
S3 0.0362(6) 0.0544(7) 0.0249(5) -0.0122(5) 0.0188(4) -0.0155(5)
S4 0.0272(5) 0.0436(6) 0.0200(4) -0.0060(4) 0.0081(4) -0.0028(4)
P3 0.0270(5) 0.0246(5) 0.0185(4) -0.0054(4) 0.0095(4) -0.0047(4)
P4 0.0260(5) 0.0229(5) 0.0170(4) -0.0023(4) 0.0111(4) -0.0014(4)
C31 0.031(2) 0.030(2) 0.030(2) -0.0061(16) 0.0179(17) -0.0078(17)
C32 0.0215(19) 0.035(2) 0.0275(19) -0.0046(16) 0.0102(16) -0.0035(16)
C33 0.030(7) 0.015(5) 0.024(6) -0.012(4) 0.013(5) -0.002(5)
C34 0.057(7) 0.038(5) 0.024(5) 0.002(4) 0.026(5) 0.009(5)
C35 0.058(7) 0.030(5) 0.030(5) 0.009(4) 0.028(5) 0.014(4)
C36 0.065(7) 0.033(5) 0.041(5) -0.007(4) 0.032(5) 0.003(5)
C37 0.074(8) 0.051(7) 0.021(5) -0.009(4) 0.014(5) 0.026(6)
C38 0.056(7) 0.028(5) 0.024(5) 0.002(4) 0.012(4) 0.008(5)
C33A 0.029(6) 0.029(6) 0.033(6) -0.005(5) 0.013(5) -0.008(5)
C34A 0.063(7) 0.039(5) 0.065(7) -0.008(5) 0.042(6) -0.003(5)
C35A 0.082(8) 0.044(6) 0.099(9) -0.006(6) 0.048(7) -0.006(5)
C36A 0.082(8) 0.060(7) 0.095(8) -0.028(7) 0.049(6) 0.010(6)
C37A 0.058(6) 0.064(7) 0.060(6) -0.032(5) 0.034(5) -0.007(5)
C38A 0.035(5) 0.041(5) 0.032(5) -0.023(4) 0.013(4) -0.010(4)
C39 0.029(2) 0.030(2) 0.0223(18) -0.0012(15) 0.0108(16) 0.0001(17)
C40 0.031(2) 0.040(2) 0.0212(18) -0.0026(17) 0.0107(17) -0.0045(18)
C41 0.030(2) 0.051(3) 0.024(2) -0.0008(18) 0.0101(17) 0.003(2)
C42 0.043(3) 0.052(3) 0.041(3) 0.016(2) 0.008(2) 0.009(2)
C43 0.078(4) 0.041(3) 0.084(4) 0.025(3) -0.009(3) -0.021(3)
C44 0.056(3) 0.043(3) 0.052(3) 0.009(2) -0.015(3) -0.019(2)
C45 0.028(2) 0.0256(19) 0.0223(18) 0.0027(15) 0.0139(16) -0.0028(16)
C46 0.094(4) 0.050(3) 0.025(2) -0.008(2) 0.009(3) 0.034(3)
C47 0.123(6) 0.089(5) 0.020(2) -0.002(3) 0.013(3) 0.048(4)
C48 0.051(3) 0.055(3) 0.034(2) 0.023(2) 0.017(2) 0.007(2)
C49 0.092(4) 0.030(3) 0.050(3) 0.009(2) -0.003(3) 0.005(3)
C50 0.108(5) 0.032(3) 0.033(3) -0.005(2) 0.000(3) 0.016(3)
C51 0.031(2) 0.0255(19) 0.0197(18) -0.0005(15) 0.0116(16) 0.0044(16)
C52 0.042(2) 0.035(2) 0.032(2) 0.0016(17) 0.0221(19) 0.0052(19)
C53 0.048(3) 0.044(3) 0.035(2) 0.0038(19) 0.022(2) 0.016(2)
C54 0.055(3) 0.037(3) 0.040(2) -0.006(2) 0.019(2) 0.016(2)
C55 0.065(3) 0.028(2) 0.063(3) -0.001(2) 0.034(3) 0.001(2)
C56 0.048(3) 0.028(2) 0.049(3) -0.0046(19) 0.032(2) -0.0006(19)
C57 0.030(2) 0.0217(19) 0.036(2) -0.0002(16) 0.0150(18) -0.0001(16)
C58 0.029(2) 0.028(2) 0.041(2) 0.0000(17) 0.0122(19) 0.0020(17)
C59 0.050(3) 0.035(2) 0.069(3) 0.006(2) 0.040(3) 0.000(2)
C60 0.032(3) 0.050(3) 0.062(3) 0.006(2) 0.008(2) -0.001(2)
O3 0.078(6) 0.065(6) 0.078(6) -0.029(5) 0.026(5) -0.031(5)

loop_
_atom_type_symbol
_atom_type_description
_atom_type_scat_dispersion_real
_atom_type_scat_dispersion_imag
_atom_type_scat_source
C C 0.0033 0.0016 'International Tables Vol C Tables 4.2.6.8 and 6.1.1.4'
H H 0.0000 0.0000 'International Tables Vol C Tables 4.2.6.8 and 6.1.1.4'
N N 0.0061 0.0033 'International Tables Vol C Tables 4.2.6.8 and 6.1.1.4'
O O 0.0106 0.0060 'International Tables Vol C Tables 4.2.6.8 and 6.1.1.4'
P P 0.1023 0.0942 'International Tables Vol C Tables 4.2.6.8 and 6.1.1.4'
S S 0.1246 0.1234 'International Tables Vol C Tables 4.2.6.8 and 6.1.1.4'
Ni Ni 0.3393 1.1124 'International Tables Vol C Tables 4.2.6.8 and 6.1.1.4'

loop_
_exptl_crystal_face_index_h
_exptl_crystal_face_index_k
_exptl_crystal_face_index_l
_exptl_crystal_face_perp_dist
-5 19 0 0.2135
5 -19 0 0.2135
0 0 26 0.3132
2 -5 -26 0.3934
-3 12 -19 0.3104
-29 1 1 0.0781
28 -1 0 0.0427
-4 5 27 0.3430
-22 -1 -9 0.1671
-19 -14 0 0.1623
19 14 0 0.1615
-9 0 29 0.3359
21 11 -21 0.3113
-27 7 0 0.1047

loop_
_geom_angle_atom_site_label_1
_geom_angle_atom_site_label_2
_geom_angle_atom_site_label_3
_geom_angle
_geom_angle_site_symmetry_1
_geom_angle_site_symmetry_3
_geom_angle_publ_flag
P1 Ni1 P2 87.87(4) . . ?
P1 Ni1 S2 177.34(4) . . ?
P2 Ni1 S2 94.77(4) . . ?
P1 Ni1 S1 98.42(4) . . ?
P2 Ni1 S1 172.14(5) . . ?
S2 Ni1 S1 78.96(4) . . ?
C27 S1 Ni1 87.20(14) . . ?
C27 S2 Ni1 86.99(14) . . ?
C3 P1 C9 104.57(18) . . ?
C3 P1 C2 108.1(2) . . ?
C9 P1 C2 102.64(18) . . ?
C3 P1 Ni1 110.96(13) . . ?
C9 P1 Ni1 121.60(13) . . ?
C2 P1 Ni1 108.09(12) . . ?
C21 P2 C15 109.14(17) . . ?
C21 P2 C1 107.19(18) . . ?
C15 P2 C1 101.46(17) . . ?
C21 P2 Ni1 114.64(12) . . ?
C15 P2 Ni1 113.67(12) . . ?
C1 P2 Ni1 109.75(13) . . ?
C60 N4 H4A 106(3) . . ?
C60 N4 H4B 121(7) . . ?
H4A N4 H4B 124(7) . . ?
C2 C1 P2 110.1(3) . . ?
C2 C1 H1A 109.6 . . ?
P2 C1 H1A 109.6 . . ?
C2 C1 H1B 109.6 . . ?
P2 C1 H1B 109.6 . . ?
H1A C1 H1B 108.2 . . ?
C1 C2 P1 109.3(3) . . ?
C1 C2 H2A 109.8 . . ?
P1 C2 H2A 109.8 . . ?
C1 C2 H2B 109.8 . . ?
P1 C2 H2B 109.8 . . ?
H2A C2 H2B 108.3 . . ?
C8 C3 C4 119.9(4) . . ?
C8 C3 P1 117.5(4) . . ?
C4 C3 P1 122.4(4) . . ?
C5 C4 C3 118.9(5) . . ?
C5 C4 H4 120.5 . . ?
C3 C4 H4 120.5 . . ?
C6 C5 C4 121.2(6) . . ?
C6 C5 H5 119.4 . . ?
C4 C5 H5 119.4 . . ?
C5 C6 C7 120.2(5) . . ?
C5 C6 H6 119.9 . . ?
C7 C6 H6 119.9 . . ?
C6 C7 C8 119.7(6) . . ?
C6 C7 H7 120.2 . . ?
C8 C7 H7 120.2 . . ?
C3 C8 C7 120.1(5) . . ?
C3 C8 H8 120.0 . . ?
C7 C8 H8 120.0 . . ?
C14 C9 C10 119.4(4) . . ?
C14 C9 P1 120.0(3) . . ?
C10 C9 P1 120.3(3) . . ?
C11 C10 C9 119.4(4) . . ?
C11 C10 H10 120.3 . . ?
C9 C10 H10 120.3 . . ?
C12 C11 C10 120.7(4) . . ?
C12 C11 H11 119.7 . . ?
C10 C11 H11 119.7 . . ?
C13 C12 C11 120.0(4) . . ?
C13 C12 H12 120.0 . . ?
C11 C12 H12 120.0 . . ?
C12 C13 C14 120.5(4) . . ?
C12 C13 H13 119.7 . . ?
C14 C13 H13 119.7 . . ?
C13 C14 C9 120.0(4) . . ?
C13 C14 H14 120.0 . . ?
C9 C14 H14 120.0 . . ?
C20 C15 C16 118.9(4) . . ?
C20 C15 P2 124.9(3) . . ?
C16 C15 P2 115.9(3) . . ?
C17 C16 C15 121.2(4) . . ?
C17 C16 H16 119.4 . . ?
C15 C16 H16 119.4 . . ?
C16 C17 C18 119.5(4) . . ?
C16 C17 H17 120.3 . . ?
C18 C17 H17 120.3 . . ?
C19 C18 C17 120.2(4) . . ?
C19 C18 H18 119.9 . . ?
C17 C18 H18 119.9 . . ?
C18 C19 C20 120.6(4) . . ?
C18 C19 H19 119.7 . . ?
C20 C19 H19 119.7 . . ?
C15 C20 C19 119.5(4) . . ?
C15 C20 H20 120.2 . . ?
C19 C20 H20 120.2 . . ?
C26 C21 C22 118.3(4) . . ?
C26 C21 P2 120.9(3) . . ?
C22 C21 P2 120.5(3) . . ?
C21 C22 C23 120.4(4) . . ?
C21 C22 H22 119.8 . . ?
C23 C22 H22 119.8 . . ?
C24 C23 C22 120.0(4) . . ?
C24 C23 H23 120.0 . . ?
C22 C23 H23 120.0 . . ?
C23 C24 C25 120.1(4) . . ?
C23 C24 H24 119.9 . . ?
C25 C24 H24 119.9 . . ?
C24 C25 C26 120.0(4) . . ?
C24 C25 H25 120.0 . . ?
C26 C25 H25 120.0 . . ?
C25 C26 C21 121.0(4) . . ?
C25 C26 H26 119.5 . . ?
C21 C26 H26 119.5 . . ?
C28 C27 S1 125.8(5) . . ?
C28A C27 S1 143.4(13) . . ?
C28 C27 S2 127.3(5) . . ?
C28A C27 S2 109.5(13) . . ?
S1 C27 S2 106.8(2) . . ?
C30 N2 H2C 117(3) . . ?
C30 N2 H2D 126(4) . . ?
H2C N2 H2D 117(4) . . ?
C27 C28 C29 117.0(8) . . ?
C27 C28 C30 126.7(8) . . ?
C29 C28 C30 116.2(8) . . ?
N1 C29 C28 175.2(10) . . ?
O1 C30 N2 120.4(8) . . ?
O1 C30 C28 123.6(8) . . ?
N2 C30 C28 116.0(8) . . ?
C30A N2A H2E 117(5) . . ?
C30A N2A H2F 117(5) . . ?
H2E N2A H2F 119(6) . . ?
C29A C28A C30A 128(4) . . ?
C29A C28A C27 100(3) . . ?
C30A C28A C27 131(2) . . ?
N1A C29A C28A 180(4) . . ?
O1A C30A C28A 132(3) . . ?
O1A C30A N2A 120(3) . . ?
C28A C30A N2A 108(3) . . ?
P4 Ni2 P3 88.08(4) . . ?
P4 Ni2 S3 174.37(4) . . ?
P3 Ni2 S3 96.86(4) . . ?
P4 Ni2 S4 96.14(4) . . ?
P3 Ni2 S4 175.65(4) . . ?
S3 Ni2 S4 78.88(4) . . ?
C57 S3 Ni2 87.76(13) . . ?
C57 S4 Ni2 87.01(13) . . ?
C33A P3 C39 103.5(4) . . ?
C33A P3 C32 108.3(3) . . ?
C39 P3 C32 103.85(17) . . ?
C39 P3 C33 108.9(3) . . ?
C32 P3 C33 106.8(3) . . ?
C33A P3 Ni2 111.0(3) . . ?
C39 P3 Ni2 119.77(13) . . ?
C32 P3 Ni2 109.65(12) . . ?
C33 P3 Ni2 107.2(3) . . ?
C51 P4 C45 106.73(16) . . ?
C51 P4 C31 107.73(18) . . ?
C45 P4 C31 104.85(17) . . ?
C51 P4 Ni2 113.76(12) . . ?
C45 P4 Ni2 114.27(12) . . ?
C31 P4 Ni2 108.95(12) . . ?
C32 C31 P4 108.7(2) . . ?
C32 C31 H31A 110.0 . . ?
P4 C31 H31A 110.0 . . ?
C32 C31 H31B 110.0 . . ?
P4 C31 H31B 110.0 . . ?
H31A C31 H31B 108.3 . . ?
C31 C32 P3 110.3(2) . . ?
C31 C32 H32A 109.6 . . ?
P3 C32 H32A 109.6 . . ?
C31 C32 H32B 109.6 . . ?
P3 C32 H32B 109.6 . . ?
H32A C32 H32B 108.1 . . ?
C34 C33 C38 120.0 . . ?
C34 C33 P3 117.5(5) . . ?
C38 C33 P3 122.4(5) . . ?
C33 C34 C35 120.0 . . ?
C33 C34 H34 120.0 . . ?
C35 C34 H34 120.0 . . ?
C34 C35 C36 120.0 . . ?
C34 C35 H35 120.0 . . ?
C36 C35 H35 120.0 . . ?
C37 C36 C35 120.0 . . ?
C37 C36 H36 120.0 . . ?
C35 C36 H36 120.0 . . ?
C36 C37 C38 120.0 . . ?
C36 C37 H37 120.0 . . ?
C38 C37 H37 120.0 . . ?
C37 C38 C33 120.0 . . ?
C37 C38 H38 120.0 . . ?
C33 C38 H38 120.0 . . ?
C34A C33A C38A 120.0 . . ?
C34A C33A P3 119.9(5) . . ?
C38A C33A P3 119.9(5) . . ?
C33A C34A C35A 120.0 . . ?
C33A C34A H34A 120.0 . . ?
C35A C34A H34A 120.0 . . ?
C34A C35A C36A 120.0 . . ?
C34A C35A H35A 120.0 . . ?
C36A C35A H35A 120.0 . . ?
C37A C36A C35A 120.0 . . ?
C37A C36A H36A 120.0 . . ?
C35A C36A H36A 120.0 . . ?
C38A C37A C36A 120.0 . . ?
C38A C37A H37A 120.0 . . ?
C36A C37A H37A 120.0 . . ?
C37A C38A C33A 120.0 . . ?
C37A C38A H38A 120.0 . . ?
C33A C38A H38A 120.0 . . ?
C44 C39 C40 118.6(4) . . ?
C44 C39 P3 119.9(3) . . ?
C40 C39 P3 121.3(3) . . ?
C41 C40 C39 120.7(4) . . ?
C41 C40 H40 119.6 . . ?
C39 C40 H40 119.6 . . ?
C42 C41 C40 120.7(4) . . ?
C42 C41 H41 119.6 . . ?
C40 C41 H41 119.6 . . ?
C41 C42 C43 119.1(4) . . ?
C41 C42 H42 120.4 . . ?
C43 C42 H42 120.4 . . ?
C42 C43 C44 120.4(5) . . ?
C42 C43 H43 119.8 . . ?
C44 C43 H43 119.8 . . ?
C39 C44 C43 120.3(4) . . ?
C39 C44 H44 119.8 . . ?
C43 C44 H44 119.8 . . ?
C46 C45 C50 118.3(4) . . ?
C46 C45 P4 123.3(3) . . ?
C50 C45 P4 118.3(3) . . ?
C45 C46 C47 120.3(5) . . ?
C45 C46 H46 119.9 . . ?
C47 C46 H46 119.9 . . ?
C48 C47 C46 121.6(5) . . ?
C48 C47 H47 119.2 . . ?
C46 C47 H47 119.2 . . ?
C47 C48 C49 118.7(4) . . ?
C47 C48 H48 120.6 . . ?
C49 C48 H48 120.7 . . ?
C48 C49 C50 120.3(5) . . ?
C48 C49 H49 119.9 . . ?
C50 C49 H49 119.9 . . ?
C45 C50 C49 120.9(4) . . ?
C45 C50 H50 119.6 . . ?
C49 C50 H50 119.6 . . ?
C56 C51 C52 119.1(4) . . ?
C56 C51 P4 119.3(3) . . ?
C52 C51 P4 121.6(3) . . ?
C53 C52 C51 120.5(4) . . ?
C53 C52 H52 119.8 . . ?
C51 C52 H52 119.8 . . ?
C54 C53 C52 119.9(4) . . ?
C54 C53 H53 120.1 . . ?
C52 C53 H53 120.1 . . ?
C53 C54 C55 120.6(4) . . ?
C53 C54 H54 119.7 . . ?
C55 C54 H54 119.7 . . ?
C54 C55 C56 119.7(4) . . ?
C54 C55 H55 120.1 . . ?
C56 C55 H55 120.1 . . ?
C51 C56 C55 120.3(4) . . ?
C51 C56 H56 119.9 . . ?
C55 C56 H56 119.9 . . ?
C58 C57 S3 125.4(3) . . ?
C58 C57 S4 128.7(3) . . ?
S3 C57 S4 105.9(2) . . ?
C57 C58 C59 117.0(4) . . ?
C57 C58 C60 128.3(4) . . ?
C59 C58 C60 114.6(4) . . ?
N3 C59 C58 176.2(6) . . ?
O2 C60 N4 120.5(5) . . ?
O2 C60 C58 118.3(5) . . ?
N4 C60 C58 121.1(5) . . ?
H3A O3 H3B 101(3) . . ?

loop_
_geom_bond_atom_site_label_1
_geom_bond_atom_site_label_2
_geom_bond_distance
_geom_bond_site_symmetry_2
_geom_bond_publ_flag
Ni1 P1 2.1626(11) . ?
Ni1 P2 2.1699(10) . ?
Ni1 S2 2.1897(10) . ?
Ni1 S1 2.2009(11) . ?
S1 C27 1.727(4) . ?
S2 C27 1.750(4) . ?
P1 C3 1.809(4) . ?
P1 C9 1.813(4) . ?
P1 C2 1.842(4) . ?
P2 C21 1.811(4) . ?
P2 C15 1.819(4) . ?
P2 C1 1.836(4) . ?
O2 C60 1.251(6) . ?
N3 C59 1.136(6) . ?
N4 C60 1.292(7) . ?
N4 H4A 0.887(19) . ?
N4 H4B 0.90(2) . ?
C1 C2 1.516(5) . ?
C1 H1A 0.9900 . ?
C1 H1B 0.9900 . ?
C2 H2A 0.9900 . ?
C2 H2B 0.9900 . ?
C3 C8 1.386(6) . ?
C3 C4 1.395(6) . ?
C4 C5 1.392(7) . ?
C4 H4 0.9500 . ?
C5 C6 1.372(8) . ?
C5 H5 0.9500 . ?
C6 C7 1.377(8) . ?
C6 H6 0.9500 . ?
C7 C8 1.402(7) . ?
C7 H7 0.9500 . ?
C8 H8 0.9500 . ?
C9 C14 1.389(6) . ?
C9 C10 1.396(5) . ?
C10 C11 1.386(6) . ?
C10 H10 0.9500 . ?
C11 C12 1.375(7) . ?
C11 H11 0.9500 . ?
C12 C13 1.367(7) . ?
C12 H12 0.9500 . ?
C13 C14 1.384(6) . ?
C13 H13 0.9500 . ?
C14 H14 0.9500 . ?
C15 C20 1.387(5) . ?
C15 C16 1.390(5) . ?
C16 C17 1.376(6) . ?
C16 H16 0.9500 . ?
C17 C18 1.380(6) . ?
C17 H17 0.9500 . ?
C18 C19 1.369(7) . ?
C18 H18 0.9500 . ?
C19 C20 1.395(6) . ?
C19 H19 0.9500 . ?
C20 H20 0.9500 . ?
C21 C26 1.385(5) . ?
C21 C22 1.392(5) . ?
C22 C23 1.396(6) . ?
C22 H22 0.9500 . ?
C23 C24 1.370(6) . ?
C23 H23 0.9500 . ?
C24 C25 1.376(6) . ?
C24 H24 0.9500 . ?
C25 C26 1.385(6) . ?
C25 H25 0.9500 . ?
C26 H26 0.9500 . ?
C27 C28 1.355(10) . ?
C27 C28A 1.47(4) . ?
O1 C30 1.227(10) . ?
N1 C29 1.147(13) . ?
N2 C30 1.363(10) . ?
N2 H2C 0.913(18) . ?
N2 H2D 0.887(18) . ?
C28 C29 1.421(14) . ?
C28 C30 1.485(11) . ?
O1A C30A 1.11(3) . ?
N1A C29A 1.28(4) . ?
N2A C30A 1.44(3) . ?
N2A H2E 0.88(2) . ?
N2A H2F 0.88(2) . ?
C28A C29A 1.30(4) . ?
C28A C30A 1.37(4) . ?
Ni2 P4 2.1485(10) . ?
Ni2 P3 2.1624(10) . ?
Ni2 S3 2.1838(10) . ?
Ni2 S4 2.1944(10) . ?
S3 C57 1.734(4) . ?
S4 C57 1.751(4) . ?
P3 C33A 1.758(7) . ?
P3 C39 1.815(4) . ?
P3 C32 1.841(4) . ?
P3 C33 1.861(6) . ?
P4 C51 1.811(4) . ?
P4 C45 1.813(4) . ?
P4 C31 1.835(4) . ?
C31 C32 1.532(5) . ?
C31 H31A 0.9900 . ?
C31 H31B 0.9900 . ?
C32 H32A 0.9900 . ?
C32 H32B 0.9900 . ?
C33 C34 1.3900 . ?
C33 C38 1.3900 . ?
C34 C35 1.3900 . ?
C34 H34 0.9500 . ?
C35 C36 1.3900 . ?
C35 H35 0.9500 . ?
C36 C37 1.3900 . ?
C36 H36 0.9500 . ?
C37 C38 1.3900 . ?
C37 H37 0.9500 . ?
C38 H38 0.9500 . ?
C33A C34A 1.3900 . ?
C33A C38A 1.3900 . ?
C34A C35A 1.3900 . ?
C34A H34A 0.9500 . ?
C35A C36A 1.3900 . ?
C35A H35A 0.9500 . ?
C36A C37A 1.3900 . ?
C36A H36A 0.9500 . ?
C37A C38A 1.3900 . ?
C37A H37A 0.9500 . ?
C38A H38A 0.9500 . ?
C39 C44 1.368(6) . ?
C39 C40 1.383(5) . ?
C40 C41 1.379(5) . ?
C40 H40 0.9500 . ?
C41 C42 1.358(6) . ?
C41 H41 0.9500 . ?
C42 C43 1.376(7) . ?
C42 H42 0.9500 . ?
C43 C44 1.392(7) . ?
C43 H43 0.9500 . ?
C44 H44 0.9500 . ?
C45 C46 1.349(5) . ?
C45 C50 1.373(6) . ?
C46 C47 1.387(7) . ?
C46 H46 0.9500 . ?
C47 C48 1.339(7) . ?
C47 H47 0.9500 . ?
C48 C49 1.362(7) . ?
C48 H48 0.9500 . ?
C49 C50 1.376(6) . ?
C49 H49 0.9500 . ?
C50 H50 0.9500 . ?
C51 C56 1.379(5) . ?
C51 C52 1.390(5) . ?
C52 C53 1.381(6) . ?
C52 H52 0.9500 . ?
C53 C54 1.366(6) . ?
C53 H53 0.9500 . ?
C54 C55 1.377(6) . ?
C54 H54 0.9500 . ?
C55 C56 1.388(6) . ?
C55 H55 0.9500 . ?
C56 H56 0.9500 . ?
C57 C58 1.362(5) . ?
C58 C59 1.436(6) . ?
C58 C60 1.478(6) . ?
O3 H3A 0.88(2) . ?
O3 H3B 0.87(2) . ?

loop_
_geom_hbond_atom_site_label_D
_geom_hbond_atom_site_label_H
_geom_hbond_atom_site_label_A
_geom_hbond_distance_DH
_geom_hbond_distance_HA
_geom_hbond_distance_DA
_geom_hbond_angle_DHA
_geom_hbond_site_symmetry_A
_geom_hbond_publ_flag
N4 H4A O1^a 0.887(19) 2.31(4) 3.025(6) 138(4) . yes
N4 H4A N1A^b 0.887(19) 2.63(5) 3.16(3) 119(4) . yes
N2^a H2C^a N3 0.913(18) 2.68(4) 3.327(9) 128(4) 4_566 yes
N2^a H2D^a O3 0.887(18) 2.15(3) 2.948(9) 150(5) . yes
O3 H3A N2^a 0.88(2) 2.26(5) 2.948(9) 134(6) . yes

loop_
_geom_torsion_atom_site_label_1
_geom_torsion_atom_site_label_2
_geom_torsion_atom_site_label_3
_geom_torsion_atom_site_label_4
_geom_torsion
_geom_torsion_site_symmetry_1
_geom_torsion_site_symmetry_2
_geom_torsion_site_symmetry_3
_geom_torsion_site_symmetry_4
_geom_torsion_publ_flag
C21 P2 C1 C2 -98.4(3) . . . . ?
C15 P2 C1 C2 147.2(3) . . . . ?
Ni1 P2 C1 C2 26.6(3) . . . . ?
P2 C1 C2 P1 -40.7(3) . . . . ?
C3 P1 C2 C1 -81.5(3) . . . . ?
C9 P1 C2 C1 168.4(3) . . . . ?
Ni1 P1 C2 C1 38.7(3) . . . . ?
C9 P1 C3 C8 -65.2(3) . . . . ?
C2 P1 C3 C8 -174.0(3) . . . . ?
Ni1 P1 C3 C8 67.6(3) . . . . ?
C9 P1 C3 C4 118.0(3) . . . . ?
C2 P1 C3 C4 9.1(4) . . . . ?
Ni1 P1 C3 C4 -109.2(3) . . . . ?
C8 C3 C4 C5 0.3(6) . . . . ?
P1 C3 C4 C5 177.1(3) . . . . ?
C3 C4 C5 C6 1.1(7) . . . . ?
C4 C5 C6 C7 -1.3(8) . . . . ?
C5 C6 C7 C8 -0.1(8) . . . . ?
C4 C3 C8 C7 -1.7(6) . . . . ?
P1 C3 C8 C7 -178.6(3) . . . . ?
C6 C7 C8 C3 1.6(7) . . . . ?
C3 P1 C9 C14 151.0(3) . . . . ?
C2 P1 C9 C14 -96.2(3) . . . . ?
Ni1 P1 C9 C14 24.6(4) . . . . ?
C3 P1 C9 C10 -34.6(4) . . . . ?
C2 P1 C9 C10 78.2(3) . . . . ?
Ni1 P1 C9 C10 -161.0(3) . . . . ?
C14 C9 C10 C11 0.6(6) . . . . ?
P1 C9 C10 C11 -173.8(3) . . . . ?
C9 C10 C11 C12 0.5(6) . . . . ?
C10 C11 C12 C13 -1.3(7) . . . . ?
C11 C12 C13 C14 1.2(7) . . . . ?
C12 C13 C14 C9 -0.1(6) . . . . ?
C10 C9 C14 C13 -0.8(6) . . . . ?
P1 C9 C14 C13 173.7(3) . . . . ?
C21 P2 C15 C20 -5.2(4) . . . . ?
C1 P2 C15 C20 107.7(4) . . . . ?
Ni1 P2 C15 C20 -134.5(3) . . . . ?
C21 P2 C15 C16 -179.4(3) . . . . ?
C1 P2 C15 C16 -66.5(3) . . . . ?
Ni1 P2 C15 C16 51.3(3) . . . . ?
C20 C15 C16 C17 -2.4(6) . . . . ?
P2 C15 C16 C17 172.1(4) . . . . ?
C15 C16 C17 C18 2.2(7) . . . . ?
C16 C17 C18 C19 -0.6(7) . . . . ?
C17 C18 C19 C20 -0.7(7) . . . . ?
C16 C15 C20 C19 1.1(6) . . . . ?
P2 C15 C20 C19 -172.9(3) . . . . ?
C18 C19 C20 C15 0.5(7) . . . . ?
C15 P2 C21 C26 -60.4(3) . . . . ?
C1 P2 C21 C26 -169.5(3) . . . . ?
Ni1 P2 C21 C26 68.4(3) . . . . ?
C15 P2 C21 C22 125.3(3) . . . . ?
C1 P2 C21 C22 16.2(4) . . . . ?
Ni1 P2 C21 C22 -105.9(3) . . . . ?
C26 C21 C22 C23 0.1(6) . . . . ?
P2 C21 C22 C23 174.5(3) . . . . ?
C21 C22 C23 C24 1.4(7) . . . . ?
C22 C23 C24 C25 -1.9(7) . . . . ?
C23 C24 C25 C26 0.8(7) . . . . ?
C24 C25 C26 C21 0.7(6) . . . . ?
C22 C21 C26 C25 -1.2(6) . . . . ?
P2 C21 C26 C25 -175.6(3) . . . . ?
Ni1 S1 C27 C28 -179.9(5) . . . . ?
Ni1 S1 C27 C28A -172(2) . . . . ?
Ni1 S1 C27 S2 1.30(17) . . . . ?
Ni1 S2 C27 C28 179.9(6) . . . . ?
Ni1 S2 C27 C28A 174.2(14) . . . . ?
Ni1 S2 C27 S1 -1.31(17) . . . . ?
S1 C27 C28 C29 177.7(6) . . . . ?
S2 C27 C28 C29 -3.7(11) . . . . ?
S1 C27 C28 C30 0.2(11) . . . . ?
S2 C27 C28 C30 178.7(6) . . . . ?
C27 C28 C30 O1 -10.4(13) . . . . ?
C29 C28 C30 O1 172.0(8) . . . . ?
C27 C28 C30 N2 169.8(7) . . . . ?
C29 C28 C30 N2 -7.7(11) . . . . ?
S1 C27 C28A C29A -5(4) . . . . ?
S2 C27 C28A C29A -178.1(19) . . . . ?
S1 C27 C28A C30A 174(2) . . . . ?
S2 C27 C28A C30A 1(4) . . . . ?
C29A C28A C30A O1A 180(3) . . . . ?
C27 C28A C30A O1A 0(6) . . . . ?
C29A C28A C30A N2A -1(5) . . . . ?
C27 C28A C30A N2A 180(3) . . . . ?
C51 P4 C31 C32 85.7(3) . . . . ?
C45 P4 C31 C32 -160.9(3) . . . . ?
Ni2 P4 C31 C32 -38.2(3) . . . . ?
P4 C31 C32 P3 39.5(3) . . . . ?
C33A P3 C32 C31 95.6(4) . . . . ?
C39 P3 C32 C31 -154.8(3) . . . . ?
C33 P3 C32 C31 90.1(4) . . . . ?
Ni2 P3 C32 C31 -25.7(3) . . . . ?
C39 P3 C33 C34 -171.6(6) . . . . ?
C32 P3 C33 C34 -60.0(7) . . . . ?
Ni2 P3 C33 C34 57.4(7) . . . . ?
C39 P3 C33 C38 10.3(8) . . . . ?
C32 P3 C33 C38 121.9(7) . . . . ?
Ni2 P3 C33 C38 -120.6(7) . . . . ?
C38 C33 C34 C35 0.0 . . . . ?
P3 C33 C34 C35 -178.1(6) . . . . ?
C33 C34 C35 C36 0.0 . . . . ?
C34 C35 C36 C37 0.0 . . . . ?
C35 C36 C37 C38 0.0 . . . . ?
C36 C37 C38 C33 0.0 . . . . ?
C34 C33 C38 C37 0.0 . . . . ?
P3 C33 C38 C37 178.0(7) . . . . ?
C39 P3 C33A C34A -147.7(6) . . . . ?
C32 P3 C33A C34A -37.9(6) . . . . ?
Ni2 P3 C33A C34A 82.5(7) . . . . ?
C39 P3 C33A C38A 37.4(7) . . . . ?
C32 P3 C33A C38A 147.2(6) . . . . ?
Ni2 P3 C33A C38A -92.3(7) . . . . ?
C38A C33A C34A C35A 0.0 . . . . ?
P3 C33A C34A C35A -174.8(7) . . . . ?
C33A C34A C35A C36A 0.0 . . . . ?
C34A C35A C36A C37A 0.0 . . . . ?
C35A C36A C37A C38A 0.0 . . . . ?
C36A C37A C38A C33A 0.0 . . . . ?
C34A C33A C38A C37A 0.0 . . . . ?
P3 C33A C38A C37A 174.8(7) . . . . ?
C33A P3 C39 C44 -134.5(5) . . . . ?
C32 P3 C39 C44 112.4(4) . . . . ?
C33 P3 C39 C44 -134.0(5) . . . . ?
Ni2 P3 C39 C44 -10.2(4) . . . . ?
C33A P3 C39 C40 50.7(4) . . . . ?
C32 P3 C39 C40 -62.4(3) . . . . ?
C33 P3 C39 C40 51.1(5) . . . . ?
Ni2 P3 C39 C40 174.9(3) . . . . ?
C44 C39 C40 C41 1.9(6) . . . . ?
P3 C39 C40 C41 176.8(3) . . . . ?
C39 C40 C41 C42 0.3(6) . . . . ?
C40 C41 C42 C43 -2.5(8) . . . . ?
C41 C42 C43 C44 2.5(10) . . . . ?
C40 C39 C44 C43 -1.9(8) . . . . ?
P3 C39 C44 C43 -176.9(5) . . . . ?
C42 C43 C44 C39 -0.3(10) . . . . ?
C51 P4 C45 C46 -13.9(5) . . . . ?
C31 P4 C45 C46 -128.0(4) . . . . ?
Ni2 P4 C45 C46 112.7(4) . . . . ?
C51 P4 C45 C50 170.7(4) . . . . ?
C31 P4 C45 C50 56.6(4) . . . . ?
Ni2 P4 C45 C50 -62.6(4) . . . . ?
C50 C45 C46 C47 -0.4(9) . . . . ?
P4 C45 C46 C47 -175.7(5) . . . . ?
C45 C46 C47 C48 0.6(11) . . . . ?
C46 C47 C48 C49 -1.2(10) . . . . ?
C47 C48 C49 C50 1.5(9) . . . . ?
C46 C45 C50 C49 0.7(9) . . . . ?
P4 C45 C50 C49 176.3(5) . . . . ?
C48 C49 C50 C45 -1.3(10) . . . . ?
C45 P4 C51 C56 110.3(3) . . . . ?
C31 P4 C51 C56 -137.5(3) . . . . ?
Ni2 P4 C51 C56 -16.6(4) . . . . ?
C45 P4 C51 C52 -67.6(3) . . . . ?
C31 P4 C51 C52 44.6(3) . . . . ?
Ni2 P4 C51 C52 165.5(3) . . . . ?
C56 C51 C52 C53 0.1(6) . . . . ?
P4 C51 C52 C53 178.0(3) . . . . ?
C51 C52 C53 C54 -0.3(6) . . . . ?
C52 C53 C54 C55 0.1(7) . . . . ?
C53 C54 C55 C56 0.3(7) . . . . ?
C52 C51 C56 C55 0.3(6) . . . . ?
P4 C51 C56 C55 -177.6(4) . . . . ?
C54 C55 C56 C51 -0.5(7) . . . . ?
Ni2 S3 C57 C58 -172.8(4) . . . . ?
Ni2 S3 C57 S4 5.79(17) . . . . ?
Ni2 S4 C57 C58 172.8(4) . . . . ?
Ni2 S4 C57 S3 -5.76(17) . . . . ?
S3 C57 C58 C59 0.0(6) . . . . ?
S4 C57 C58 C59 -178.3(3) . . . . ?
S3 C57 C58 C60 175.9(4) . . . . ?
S4 C57 C58 C60 -2.4(7) . . . . ?
C57 C58 C60 O2 -167.6(5) . . . . ?
C59 C58 C60 O2 8.4(7) . . . . ?
C57 C58 C60 N4 10.3(8) . . . . ?
C59 C58 C60 N4 -173.7(5) . . . . ?

loop_
_exptl_oxdiff_crystal_face_indexfrac_h
_exptl_oxdiff_crystal_face_indexfrac_k
_exptl_oxdiff_crystal_face_indexfrac_l
_exptl_oxdiff_crystal_face_x
_exptl_oxdiff_crystal_face_y
_exptl_oxdiff_crystal_face_z
-5.3320 19.0602 0.2929 0.9774 0.0786 0.1961
5.3320 -19.0602 -0.2929 -0.9774 -0.0786 -0.1961
-0.1113 -0.2450 26.3873 -0.2761 -0.0191 0.9609
1.5359 -4.8564 -26.0963 0.0108 -0.0022 -0.9999
-3.2983 12.2551 -18.8882 0.8189 0.0636 -0.5704
-28.8386 0.7964 1.3365 0.2208 0.9197 -0.3247
28.3274 -0.5610 -0.1539 -0.2176 -0.9055 0.3644
-4.1880 5.2030 26.8338 0.0169 0.0849 0.9962
-22.4479 -1.3402 -9.2237 0.1777 0.7346 -0.6548
-19.1333 -14.3280 0.1739 -0.5824 0.6826 -0.4414
19.2488 14.3426 -0.4820 0.5855 -0.6861 0.4319
-8.7583 0.1803 28.8507 -0.2213 0.2539 0.9416
21.2407 11.0561 -20.8998 0.6140 -0.7156 -0.3331
-26.6673 6.5299 0.1120 0.5025 0.8234 -0.2635
